data_2209783
loop_
_publ_author_name
'Hadadzadeh, Hassan'
'Yap, Glenn P. A.'
'Crutchley, Robert J.'

_publ_section_title
;<i>cis</i>,<i>cis</i>-\m-2,3,5,6-Tetra-2-pyridylpyrazine-\k^3^<i>N</i>^1^,<i>N</i>^2^,<i>N</i>^6^:\k^3^<i>N</i>^3^,<i>N</i>^4^,<i>N</i>^5^-bis[dichloro(dimethyl
 sulfoxide-\k<i>S</i>)ruthenium(II)] dihydrate acetone disolvate
;
_journal_coeditor_code CF2045
_journal_issue 8
_journal_name_full 'Acta Crystallographica Section E'
_journal_page_first m2002
_journal_page_last m2004
_journal_paper_doi 10.1107/S1600536806028959
_journal_volume 62
_journal_year 2006
_chemical_formula_iupac '[Ru2 Cl4 (C24 H16 N6) (C2 H6 O S)2], 2C3 H6 O S, 2H2 O'
_chemical_formula_moiety 'C28 H28 Cl4 N6 O2 Ru2 S2, 2 C3 H6 O, 2 H2 O'
_chemical_formula_sum 'C34 H44 Cl4 N6 O6 Ru2 S2'
_chemical_formula_weight 1040.81
_chemical_name_systematic
;
cis,cis-\m-2,3,5,6-Tetra-2-pyridylpyrazine-
\k^3^N^1^,N^2^,N^6^:\k^3^N^3^,N^4^,N^5^-bis[dichloro(dimethyl
sulfoxide-\kS)ruthenium(II)] dihydrate acetone disolvate
;
_space_group_IT_number 2
_symmetry_cell_setting triclinic
_symmetry_space_group_name_Hall '-P 1'
_symmetry_space_group_name_H-M 'P -1'
_atom_sites_solution_hydrogens geom
_atom_sites_solution_primary direct
_atom_sites_solution_secondary difmap
_audit_creation_method SHELXL97
_cell_angle_alpha 77.227(7)
_cell_angle_beta 81.505(7)
_cell_angle_gamma 89.837(7)
_cell_formula_units_Z 2
_cell_length_a 11.994(6)
_cell_length_b 12.477(7)
_cell_length_c 13.345(7)
_cell_measurement_reflns_used 1020
_cell_measurement_temperature 120(2)
_cell_measurement_theta_max 28.03
_cell_measurement_theta_min 2.54
_cell_volume 1925.4(18)
_computing_cell_refinement 'SAINT (Bruker, 2002)'
_computing_data_collection 'SMART (Bruker, 2002)'
_computing_data_reduction SAINT
_computing_molecular_graphics 'SHELXTL (Sheldrick, 2001)'
_computing_publication_material SHELXTL
_computing_structure_refinement 'SHELXL97 (Sheldrick, 1997)'
_computing_structure_solution 'SHELXS97 (Sheldrick, 1997)'
_diffrn_ambient_temperature 120(2)
_diffrn_detector_area_resol_mean 836.6
_diffrn_measured_fraction_theta_full 0.995
_diffrn_measured_fraction_theta_max 0.904
_diffrn_measurement_device_type 'Bruker APEX'
_diffrn_measurement_method \w
_diffrn_radiation_monochromator graphite
_diffrn_radiation_source 'fine-focus sealed tube'
_diffrn_radiation_type MoK\a
_diffrn_radiation_wavelength 0.71073
_diffrn_reflns_av_R_equivalents 0.0345
_diffrn_reflns_av_sigmaI/netI 0.0419
_diffrn_reflns_limit_h_max 15
_diffrn_reflns_limit_h_min -15
_diffrn_reflns_limit_k_max 16
_diffrn_reflns_limit_k_min -16
_diffrn_reflns_limit_l_max 17
_diffrn_reflns_limit_l_min -17
_diffrn_reflns_number 20958
_diffrn_reflns_theta_full 25.00
_diffrn_reflns_theta_max 28.18
_diffrn_reflns_theta_min 1.58
_diffrn_standards_number 0
_exptl_absorpt_coefficient_mu 1.224
_exptl_absorpt_correction_T_max 0.953
_exptl_absorpt_correction_T_min 0.751
_exptl_absorpt_correction_type multi-scan
_exptl_absorpt_process_details '(SADABS; Sheldrick, 2003)'
_exptl_crystal_colour red
_exptl_crystal_density_diffrn 1.795
_exptl_crystal_density_method 'not measured'
_exptl_crystal_description plate
_exptl_crystal_F_000 1052
_exptl_crystal_size_max 0.18
_exptl_crystal_size_mid 0.15
_exptl_crystal_size_min 0.04
_refine_diff_density_max 0.203
_refine_diff_density_min -1.285
_refine_ls_extinction_method none
_refine_ls_goodness_of_fit_ref 1.049
_refine_ls_hydrogen_treatment constr
_refine_ls_matrix_type full
_refine_ls_number_parameters 401
_refine_ls_number_reflns 8537
_refine_ls_number_restraints 0
_refine_ls_restrained_S_all 1.049
_refine_ls_R_factor_all 0.0709
_refine_ls_R_factor_gt 0.0660
_refine_ls_shift/su_max 0.001
_refine_ls_shift/su_mean 0.000
_refine_ls_structure_factor_coef Fsqd
_refine_ls_weighting_details 'calc w=1/[\s^2^(Fo^2^)+(0.088P)^2^+20.0195P] where P=(Fo^2^+2Fc^2^)/3'
_refine_ls_weighting_scheme calc
_refine_ls_wR_factor_gt 0.1728
_refine_ls_wR_factor_ref 0.1761
_reflns_number_gt 7702
_reflns_number_total 8537
_reflns_threshold_expression I>2\s(I)
_cod_data_source_file cf2045.cif
_cod_data_source_block I
_cod_original_cell_volume 1925.3(18)
_cod_database_code 2209783
_cod_database_fobs_code 2209783

loop_
_symmetry_equiv_pos_as_xyz
'x, y, z'
'-x, -y, -z'

loop_
_atom_site_type_symbol
_atom_site_label
_atom_site_fract_x
_atom_site_fract_y
_atom_site_fract_z
_atom_site_U_iso_or_equiv
_atom_site_adp_type
_atom_site_calc_flag
_atom_site_refinement_flags
_atom_site_occupancy
Ru Ru1 -0.59454(4) -0.01987(4) 0.78720(3) 0.01223(13) Uani d . 1
Ru Ru2 -1.08860(4) 0.62116(4) 0.78283(4) 0.01343(13) Uani d . 1
S S1 -0.41433(11) 0.02213(12) 0.71503(11) 0.0161(3) Uani d . 1
S S2 -0.90944(11) 0.61492(12) 0.70696(12) 0.0164(3) Uani d . 1
Cl Cl1 -0.79034(11) -0.06802(12) 0.85791(12) 0.0192(3) Uani d . 1
Cl Cl2 -0.63515(13) -0.02856(14) 0.61748(11) 0.0231(3) Uani d . 1
Cl Cl3 -1.28476(11) 0.63445(12) 0.85428(12) 0.0204(3) Uani d . 1
Cl Cl4 -1.13214(13) 0.71194(13) 0.61383(12) 0.0243(3) Uani d . 1
N N1 -0.5661(4) -0.1839(4) 0.8454(4) 0.0158(9) Uani d . 1
N N2 -0.6320(4) 0.1415(4) 0.7895(4) 0.0150(9) Uani d . 1
N N3 -0.5520(4) -0.0111(4) 0.9203(4) 0.0117(9) Uani d . 1
N N4 -1.1245(4) 0.4596(4) 0.7834(4) 0.0183(10) Uani d . 1
N N5 -1.0626(4) 0.7571(4) 0.8414(4) 0.0159(9) Uani d . 1
N N6 -1.0470(4) 0.5493(4) 0.9165(4) 0.0131(9) Uani d . 1
O O1 -0.3387(4) 0.0485(4) 0.7850(4) 0.0262(10) Uani d . 1
O O2 -0.8307(4) 0.5517(4) 0.7723(4) 0.0263(10) Uani d . 1
C C1 -0.6069(5) -0.2687(5) 0.8123(5) 0.0193(12) Uani d . 1
H H1A -0.6268 -0.2552 0.7444 0.023 Uiso calc R 1
C C2 -0.6205(5) -0.3727(5) 0.8725(6) 0.0229(13) Uani d . 1
H H2A -0.6479 -0.4307 0.8462 0.027 Uiso calc R 1
C C3 -0.5939(5) -0.3931(5) 0.9728(5) 0.0212(12) Uani d . 1
H H3A -0.6038 -0.4649 1.0162 0.025 Uiso calc R 1
C C4 -0.5527(5) -0.3073(5) 1.0084(5) 0.0159(11) Uani d . 1
H H4A -0.5346 -0.3193 1.0769 0.019 Uiso calc R 1
C C5 -0.5379(4) -0.2025(5) 0.9422(4) 0.0142(11) Uani d . 1
C C6 -0.5080(4) -0.1024(4) 0.9764(4) 0.0114(10) Uani d . 1
C C7 -0.6933(6) 0.2082(5) 0.7258(5) 0.0238(13) Uani d . 1
H H7A -0.7059 0.1888 0.6633 0.029 Uiso calc R 1
C C8 -0.7385(6) 0.3042(6) 0.7484(6) 0.0275(14) Uani d . 1
H H8A -0.7766 0.3524 0.7000 0.033 Uiso calc R 1
C C9 -0.7271(5) 0.3283(5) 0.8426(5) 0.0201(12) Uani d . 1
H H9A -0.7623 0.3903 0.8624 0.024 Uiso calc R 1
C C10 -0.6635(5) 0.2603(4) 0.9078(5) 0.0161(11) Uani d . 1
H H10A -0.6539 0.2758 0.9727 0.019 Uiso calc R 1
C C11 -0.6139(4) 0.1696(4) 0.8777(4) 0.0134(10) Uani d . 1
C C12 -0.5501(5) 0.0892(4) 0.9450(5) 0.0139(10) Uani d . 1
C C13 -0.3506(5) -0.0836(5) 0.6573(5) 0.0237(13) Uani d . 1
H H13A -0.2742 -0.0593 0.6224 0.036 Uiso calc R 1
H H13B -0.3958 -0.0993 0.6065 0.036 Uiso calc R 1
H H13C -0.3467 -0.1504 0.7114 0.036 Uiso calc R 1
C C14 -0.4020(6) 0.1348(6) 0.6051(5) 0.0262(14) Uani d . 1
H H14A -0.3222 0.1506 0.5767 0.039 Uiso calc R 1
H H14B -0.4352 0.1997 0.6263 0.039 Uiso calc R 1
H H14C -0.4419 0.1160 0.5520 0.039 Uiso calc R 1
C C15 -1.1845(5) 0.4230(6) 0.7192(5) 0.0238(13) Uani d . 1
H H15A -1.1952 0.4717 0.6560 0.029 Uiso calc R 1
C C16 -1.2313(6) 0.3175(6) 0.7416(6) 0.0279(14) Uani d . 1
H H16A -1.2691 0.2931 0.6926 0.033 Uiso calc R 1
C C17 -1.2222(5) 0.2477(5) 0.8365(6) 0.0223(13) Uani d . 1
H H17A -1.2577 0.1767 0.8554 0.027 Uiso calc R 1
C C18 -1.1600(5) 0.2838(5) 0.9035(5) 0.0174(11) Uani d . 1
H H18A -1.1519 0.2372 0.9686 0.021 Uiso calc R 1
C C19 -1.1097(5) 0.3890(5) 0.8744(5) 0.0150(11) Uani d . 1
C C20 -1.0465(5) 0.4375(4) 0.9417(4) 0.0135(10) Uani d . 1
C C21 -1.0977(6) 0.8581(5) 0.8060(6) 0.0274(14) Uani d . 1
H H21A -1.1116 0.8779 0.7361 0.033 Uiso calc R 1
C C22 -1.1145(5) 0.9350(5) 0.8664(6) 0.0224(13) Uani d . 1
H H22A -1.1414 1.0055 0.8390 0.027 Uiso calc R 1
C C23 -1.0920(5) 0.9084(5) 0.9657(5) 0.0217(13) Uani d . 1
H H23A -1.1036 0.9600 1.0088 0.026 Uiso calc R 1
C C24 -1.0522(5) 0.8054(5) 1.0035(5) 0.0183(11) Uani d . 1
H H24A -1.0365 0.7856 1.0728 0.022 Uiso calc R 1
C C25 -1.0352(4) 0.7310(4) 0.9394(5) 0.0147(11) Uani d . 1
C C26 -1.0070(4) 0.6143(4) 0.9742(4) 0.0136(10) Uani d . 1
C C27 -0.8994(6) 0.5606(6) 0.5930(6) 0.0299(15) Uani d . 1
H H27B -0.8200 0.5512 0.5673 0.045 Uiso calc R 1
H H27C -0.9329 0.6115 0.5393 0.045 Uiso calc R 1
H H27D -0.9399 0.4893 0.6097 0.045 Uiso calc R 1
C C28 -0.8467(5) 0.7484(6) 0.6529(6) 0.0261(14) Uani d . 1
H H28B -0.7714 0.7416 0.6152 0.039 Uiso calc R 1
H H28C -0.8406 0.7864 0.7088 0.039 Uiso calc R 1
H H28D -0.8937 0.7905 0.6049 0.039 Uiso calc R 1

loop_
_atom_site_aniso_label
_atom_site_aniso_U_11
_atom_site_aniso_U_22
_atom_site_aniso_U_33
_atom_site_aniso_U_12
_atom_site_aniso_U_13
_atom_site_aniso_U_23
Ru1 0.0092(2) 0.0130(2) 0.0160(2) 0.00182(15) -0.00278(16) -0.00568(16)
Ru2 0.0095(2) 0.0120(2) 0.0195(2) 0.00138(15) -0.00347(16) -0.00396(16)
S1 0.0105(6) 0.0185(7) 0.0202(7) 0.0009(5) -0.0016(5) -0.0068(5)
S2 0.0103(6) 0.0158(7) 0.0234(7) 0.0033(5) -0.0030(5) -0.0046(5)
Cl1 0.0110(6) 0.0201(7) 0.0267(7) 0.0006(5) 0.0003(5) -0.0082(5)
Cl2 0.0196(7) 0.0334(8) 0.0186(7) -0.0009(6) -0.0047(5) -0.0093(6)
Cl3 0.0112(6) 0.0200(7) 0.0291(8) -0.0005(5) 0.0011(5) -0.0060(6)
Cl4 0.0176(7) 0.0305(8) 0.0235(7) 0.0065(6) -0.0064(5) -0.0014(6)
N1 0.012(2) 0.012(2) 0.025(3) 0.0023(17) -0.0024(18) -0.0080(19)
N2 0.009(2) 0.014(2) 0.021(2) 0.0017(17) -0.0004(18) -0.0023(18)
N3 0.007(2) 0.010(2) 0.018(2) 0.0016(16) -0.0013(16) -0.0034(17)
N4 0.018(2) 0.016(2) 0.025(3) 0.0013(19) -0.006(2) -0.012(2)
N5 0.011(2) 0.014(2) 0.023(2) 0.0010(18) -0.0037(18) -0.0032(19)
N6 0.012(2) 0.009(2) 0.019(2) 0.0006(17) -0.0008(17) -0.0050(17)
O1 0.017(2) 0.032(3) 0.037(3) 0.0004(18) -0.0113(19) -0.018(2)
O2 0.016(2) 0.025(2) 0.038(3) 0.0061(18) -0.0083(19) -0.003(2)
C1 0.011(3) 0.027(3) 0.022(3) 0.002(2) 0.000(2) -0.012(2)
C2 0.013(3) 0.018(3) 0.044(4) 0.000(2) -0.002(2) -0.020(3)
C3 0.010(3) 0.012(3) 0.040(4) 0.001(2) -0.002(2) -0.005(2)
C4 0.011(2) 0.013(3) 0.023(3) 0.000(2) -0.001(2) -0.003(2)
C5 0.009(2) 0.014(3) 0.021(3) -0.0008(19) 0.001(2) -0.010(2)
C6 0.009(2) 0.007(2) 0.018(3) 0.0017(18) 0.0004(19) -0.0033(19)
C7 0.023(3) 0.023(3) 0.026(3) 0.004(2) -0.010(3) -0.002(2)
C8 0.021(3) 0.022(3) 0.039(4) 0.008(3) -0.016(3) 0.001(3)
C9 0.008(2) 0.013(3) 0.036(3) 0.005(2) -0.002(2) -0.001(2)
C10 0.017(3) 0.009(2) 0.024(3) 0.001(2) -0.006(2) -0.005(2)
C11 0.007(2) 0.011(2) 0.019(3) 0.0009(19) -0.0001(19) 0.001(2)
C12 0.013(2) 0.008(2) 0.021(3) 0.0040(19) -0.003(2) -0.005(2)
C13 0.015(3) 0.025(3) 0.031(3) 0.005(2) 0.000(2) -0.011(3)
C14 0.020(3) 0.028(3) 0.025(3) -0.004(3) 0.000(2) 0.003(3)
C15 0.017(3) 0.027(3) 0.033(3) 0.002(2) -0.010(3) -0.016(3)
C16 0.020(3) 0.028(3) 0.043(4) -0.004(3) -0.011(3) -0.018(3)
C17 0.015(3) 0.010(3) 0.047(4) 0.000(2) -0.008(3) -0.016(3)
C18 0.011(3) 0.011(3) 0.030(3) 0.001(2) 0.001(2) -0.007(2)
C19 0.012(2) 0.011(2) 0.024(3) 0.003(2) -0.001(2) -0.009(2)
C20 0.011(2) 0.010(2) 0.021(3) 0.0019(19) -0.002(2) -0.006(2)
C21 0.025(3) 0.014(3) 0.045(4) -0.002(2) -0.016(3) -0.004(3)
C22 0.008(3) 0.015(3) 0.043(4) 0.006(2) -0.006(2) -0.005(3)
C23 0.015(3) 0.011(3) 0.041(4) 0.002(2) -0.004(2) -0.011(2)
C24 0.013(3) 0.017(3) 0.026(3) -0.001(2) 0.002(2) -0.010(2)
C25 0.009(2) 0.009(2) 0.025(3) 0.0030(19) 0.000(2) -0.005(2)
C26 0.008(2) 0.011(2) 0.022(3) 0.0037(19) -0.003(2) -0.006(2)
C27 0.018(3) 0.040(4) 0.034(4) 0.009(3) 0.001(3) -0.017(3)
C28 0.016(3) 0.025(3) 0.034(4) -0.001(2) -0.003(3) 0.000(3)

loop_
_atom_type_symbol
_atom_type_description
_atom_type_scat_dispersion_real
_atom_type_scat_dispersion_imag
_atom_type_scat_source
C C 0.0033 0.0016 'International Tables Vol C Tables 4.2.6.8 and 6.1.1.4'
H H 0.0000 0.0000 'International Tables Vol C Tables 4.2.6.8 and 6.1.1.4'
N N 0.0061 0.0033 'International Tables Vol C Tables 4.2.6.8 and 6.1.1.4'
O O 0.0106 0.0060 'International Tables Vol C Tables 4.2.6.8 and 6.1.1.4'
S S 0.1246 0.1234 'International Tables Vol C Tables 4.2.6.8 and 6.1.1.4'
Cl Cl 0.1484 0.1585 'International Tables Vol C Tables 4.2.6.8 and 6.1.1.4'
Ru Ru -1.2594 0.8363 'International Tables Vol C Tables 4.2.6.8 and 6.1.1.4'

loop_
_geom_angle_atom_site_label_1
_geom_angle_atom_site_label_2
_geom_angle_atom_site_label_3
_geom_angle_site_symmetry_1
_geom_angle_site_symmetry_3
_geom_angle
N3 Ru1 N2 . . 79.62(19)
N3 Ru1 N1 . . 80.12(19)
N2 Ru1 N1 . . 157.9(2)
N3 Ru1 S1 . . 88.33(14)
N2 Ru1 S1 . . 93.51(14)
N1 Ru1 S1 . . 94.57(14)
N3 Ru1 Cl2 . . 176.45(14)
N2 Ru1 Cl2 . . 100.79(14)
N1 Ru1 Cl2 . . 99.98(15)
S1 Ru1 Cl2 . . 88.13(6)
N3 Ru1 Cl1 . . 94.23(14)
N2 Ru1 Cl1 . . 87.67(13)
N1 Ru1 Cl1 . . 85.17(14)
S1 Ru1 Cl1 . . 177.34(5)
Cl2 Ru1 Cl1 . . 89.32(6)
N6 Ru2 N4 . . 80.0(2)
N6 Ru2 N5 . . 80.19(19)
N4 Ru2 N5 . . 158.3(2)
N6 Ru2 S2 . . 90.11(14)
N4 Ru2 S2 . . 93.33(15)
N5 Ru2 S2 . . 95.40(14)
N6 Ru2 Cl4 . . 177.64(14)
N4 Ru2 Cl4 . . 100.68(15)
N5 Ru2 Cl4 . . 99.47(15)
S2 Ru2 Cl4 . . 87.60(6)
N6 Ru2 Cl3 . . 93.50(14)
N4 Ru2 Cl3 . . 87.59(15)
N5 Ru2 Cl3 . . 84.93(14)
S2 Ru2 Cl3 . . 176.37(6)
Cl4 Ru2 Cl3 . . 88.78(6)
O1 S1 C14 . . 106.8(3)
O1 S1 C13 . . 107.4(3)
C14 S1 C13 . . 100.9(3)
O1 S1 Ru1 . . 115.8(2)
C14 S1 Ru1 . . 112.3(2)
C13 S1 Ru1 . . 112.5(2)
O2 S2 C28 . . 107.3(3)
O2 S2 C27 . . 106.3(3)
C28 S2 C27 . . 100.4(4)
O2 S2 Ru2 . . 116.7(2)
C28 S2 Ru2 . . 112.4(2)
C27 S2 Ru2 . . 112.3(2)
C1 N1 C5 . . 118.9(5)
C1 N1 Ru1 . . 124.8(4)
C5 N1 Ru1 . . 112.5(4)
C11 N2 C7 . . 118.7(5)
C11 N2 Ru1 . . 113.2(4)
C7 N2 Ru1 . . 126.3(4)
C12 N3 C6 . . 122.8(5)
C12 N3 Ru1 . . 118.5(4)
C6 N3 Ru1 . . 117.8(4)
C15 N4 C19 . . 118.2(5)
C15 N4 Ru2 . . 126.8(4)
C19 N4 Ru2 . . 112.7(4)
C21 N5 C25 . . 118.6(5)
C21 N5 Ru2 . . 125.7(4)
C25 N5 Ru2 . . 113.2(4)
C20 N6 C26 . . 123.4(5)
C20 N6 Ru2 . . 118.5(4)
C26 N6 Ru2 . . 117.7(4)
N1 C1 C2 . . 122.6(6)
N1 C1 H1A . . 118.7
C2 C1 H1A . . 118.7
C1 C2 C3 . . 119.3(6)
C1 C2 H2A . . 120.4
C3 C2 H2A . . 120.4
C4 C3 C2 . . 119.0(6)
C4 C3 H3A . . 120.5
C2 C3 H3A . . 120.5
C3 C4 C5 . . 119.2(6)
C3 C4 H4A . . 120.4
C5 C4 H4A . . 120.4
N1 C5 C4 . . 120.9(5)
N1 C5 C6 . . 114.9(5)
C4 C5 C6 . . 123.5(5)
N3 C6 C12 . 2_457 118.0(5)
N3 C6 C5 . . 110.9(5)
C12 C6 C5 2_457 . 131.1(5)
N2 C7 C8 . . 122.3(6)
N2 C7 H7A . . 118.9
C8 C7 H7A . . 118.9
C9 C8 C7 . . 118.8(6)
C9 C8 H8A . . 120.6
C7 C8 H8A . . 120.6
C8 C9 C10 . . 118.9(6)
C8 C9 H9A . . 120.6
C10 C9 H9A . . 120.6
C11 C10 C9 . . 119.6(6)
C11 C10 H10A . . 120.2
C9 C10 H10A . . 120.2
N2 C11 C10 . . 121.5(5)
N2 C11 C12 . . 114.9(5)
C10 C11 C12 . . 123.1(5)
N3 C12 C6 . 2_457 118.9(5)
N3 C12 C11 . . 111.0(5)
C6 C12 C11 2_457 . 130.1(5)
S1 C13 H13A . . 109.5
S1 C13 H13B . . 109.5
H13A C13 H13B . . 109.5
S1 C13 H13C . . 109.5
H13A C13 H13C . . 109.5
H13B C13 H13C . . 109.5
S1 C14 H14A . . 109.5
S1 C14 H14B . . 109.5
H14A C14 H14B . . 109.5
S1 C14 H14C . . 109.5
H14A C14 H14C . . 109.5
H14B C14 H14C . . 109.5
N4 C15 C16 . . 122.8(6)
N4 C15 H15A . . 118.6
C16 C15 H15A . . 118.6
C15 C16 C17 . . 119.2(6)
C15 C16 H16A . . 120.4
C17 C16 H16A . . 120.4
C16 C17 C18 . . 118.8(6)
C16 C17 H17A . . 120.6
C18 C17 H17A . . 120.6
C17 C18 C19 . . 119.4(6)
C17 C18 H18A . . 120.3
C19 C18 H18A . . 120.3
N4 C19 C18 . . 121.5(5)
N4 C19 C20 . . 114.4(5)
C18 C19 C20 . . 123.9(5)
N6 C20 C26 . 2_367 118.8(5)
N6 C20 C19 . . 111.3(5)
C26 C20 C19 2_367 . 129.9(5)
N5 C21 C22 . . 122.9(7)
N5 C21 H21A . . 118.6
C22 C21 H21A . . 118.6
C23 C22 C21 . . 119.0(6)
C23 C22 H22A . . 120.5
C21 C22 H22A . . 120.5
C22 C23 C24 . . 119.3(6)
C22 C23 H23A . . 120.3
C24 C23 H23A . . 120.3
C23 C24 C25 . . 119.6(6)
C23 C24 H24A . . 120.2
C25 C24 H24A . . 120.2
N5 C25 C24 . . 120.4(5)
N5 C25 C26 . . 114.1(5)
C24 C25 C26 . . 124.7(6)
N6 C26 C20 . 2_367 117.6(5)
N6 C26 C25 . . 111.9(5)
C20 C26 C25 2_367 . 130.4(5)
S2 C27 H27B . . 109.5
S2 C27 H27C . . 109.5
H27B C27 H27C . . 109.5
S2 C27 H27D . . 109.5
H27B C27 H27D . . 109.5
H27C C27 H27D . . 109.5
S2 C28 H28B . . 109.5
S2 C28 H28C . . 109.5
H28B C28 H28C . . 109.5
S2 C28 H28D . . 109.5
H28B C28 H28D . . 109.5
H28C C28 H28D . . 109.5

loop_
_geom_bond_atom_site_label_1
_geom_bond_atom_site_label_2
_geom_bond_site_symmetry_2
_geom_bond_distance
_geom_bond_publ_flag
Ru1 N3 . 1.944(5) y
Ru1 N2 . 2.068(5) y
Ru1 N1 . 2.068(5) y
Ru1 S1 . 2.2454(18) y
Ru1 Cl2 . 2.4112(19) y
Ru1 Cl1 . 2.4226(18) y
Ru2 N6 . 1.946(5) y
Ru2 N4 . 2.061(5) y
Ru2 N5 . 2.061(5) y
Ru2 S2 . 2.2450(18) y
Ru2 Cl4 . 2.4201(19) y
Ru2 Cl3 . 2.4242(18) y
S1 O1 . 1.481(4) ?
S1 C14 . 1.782(7) ?
S1 C13 . 1.786(6) ?
S2 O2 . 1.487(5) ?
S2 C28 . 1.782(7) ?
S2 C27 . 1.786(7) ?
N1 C1 . 1.352(8) ?
N1 C5 . 1.354(8) ?
N2 C11 . 1.347(8) ?
N2 C7 . 1.351(8) ?
N3 C12 . 1.364(7) ?
N3 C6 . 1.369(7) ?
N4 C15 . 1.348(8) ?
N4 C19 . 1.368(8) ?
N5 C21 . 1.334(8) ?
N5 C25 . 1.364(8) ?
N6 C20 . 1.360(7) ?
N6 C26 . 1.368(7) ?
C1 C2 . 1.364(9) ?
C1 H1A . 0.950 ?
C2 C3 . 1.391(10) ?
C2 H2A . 0.950 ?
C3 C4 . 1.383(8) ?
C3 H3A . 0.950 ?
C4 C5 . 1.403(8) ?
C4 H4A . 0.950 ?
C5 C6 . 1.483(7) ?
C6 C12 2_457 1.381(8) ?
C7 C8 . 1.388(10) ?
C7 H7A . 0.950 ?
C8 C9 . 1.381(10) ?
C8 H8A . 0.950 ?
C9 C10 . 1.388(8) ?
C9 H9A . 0.950 ?
C10 C11 . 1.386(8) ?
C10 H10A . 0.950 ?
C11 C12 . 1.483(7) ?
C12 C6 2_457 1.381(8) ?
C13 H13A . 0.980 ?
C13 H13B . 0.980 ?
C13 H13C . 0.980 ?
C14 H14A . 0.980 ?
C14 H14B . 0.980 ?
C14 H14C . 0.980 ?
C15 C16 . 1.385(9) ?
C15 H15A . 0.950 ?
C16 C17 . 1.388(10) ?
C16 H16A . 0.950 ?
C17 C18 . 1.390(8) ?
C17 H17A . 0.950 ?
C18 C19 . 1.396(8) ?
C18 H18A . 0.950 ?
C19 C20 . 1.482(8) ?
C20 C26 2_367 1.406(8) ?
C21 C22 . 1.380(10) ?
C21 H21A . 0.950 ?
C22 C23 . 1.361(10) ?
C22 H22A . 0.950 ?
C23 C24 . 1.384(8) ?
C23 H23A . 0.950 ?
C24 C25 . 1.390(8) ?
C24 H24A . 0.950 ?
C25 C26 . 1.482(7) ?
C26 C20 2_367 1.406(8) ?
C27 H27B . 0.980 ?
C27 H27C . 0.980 ?
C27 H27D . 0.980 ?
C28 H28B . 0.980 ?
C28 H28C . 0.980 ?
C28 H28D . 0.980 ?

loop_
_geom_torsion_atom_site_label_1
_geom_torsion_atom_site_label_2
_geom_torsion_atom_site_label_3
_geom_torsion_atom_site_label_4
_geom_torsion_site_symmetry_4
_geom_torsion
N3 Ru1 S1 O1 . -4.9(3)
N2 Ru1 S1 O1 . 74.6(3)
N1 Ru1 S1 O1 . -84.9(3)
Cl2 Ru1 S1 O1 . 175.3(2)
Cl1 Ru1 S1 O1 . -169.1(11)
N3 Ru1 S1 C14 . -127.9(3)
N2 Ru1 S1 C14 . -48.4(3)
N1 Ru1 S1 C14 . 152.2(3)
Cl2 Ru1 S1 C14 . 52.3(3)
Cl1 Ru1 S1 C14 . 67.9(12)
N3 Ru1 S1 C13 . 119.0(3)
N2 Ru1 S1 C13 . -161.5(3)
N1 Ru1 S1 C13 . 39.1(3)
Cl2 Ru1 S1 C13 . -60.8(3)
Cl1 Ru1 S1 C13 . -45.1(12)
N6 Ru2 S2 O2 . 7.5(3)
N4 Ru2 S2 O2 . -72.5(3)
N5 Ru2 S2 O2 . 87.6(3)
Cl4 Ru2 S2 O2 . -173.1(2)
Cl3 Ru2 S2 O2 . -177.1(8)
N6 Ru2 S2 C28 . -117.1(3)
N4 Ru2 S2 C28 . 162.9(3)
N5 Ru2 S2 C28 . -36.9(3)
Cl4 Ru2 S2 C28 . 62.4(3)
Cl3 Ru2 S2 C28 . 58.3(9)
N6 Ru2 S2 C27 . 130.6(3)
N4 Ru2 S2 C27 . 50.6(3)
N5 Ru2 S2 C27 . -149.3(3)
Cl4 Ru2 S2 C27 . -50.0(3)
Cl3 Ru2 S2 C27 . -54.1(9)
N3 Ru1 N1 C1 . 159.9(5)
N2 Ru1 N1 C1 . 136.3(5)
S1 Ru1 N1 C1 . -112.6(5)
Cl2 Ru1 N1 C1 . -23.7(5)
Cl1 Ru1 N1 C1 . 64.8(5)
N3 Ru1 N1 C5 . 2.1(4)
N2 Ru1 N1 C5 . -21.5(7)
S1 Ru1 N1 C5 . 89.6(4)
Cl2 Ru1 N1 C5 . 178.5(4)
Cl1 Ru1 N1 C5 . -93.0(4)
N3 Ru1 N2 C11 . -2.3(4)
N1 Ru1 N2 C11 . 21.3(7)
S1 Ru1 N2 C11 . -90.0(4)
Cl2 Ru1 N2 C11 . -178.7(3)
Cl1 Ru1 N2 C11 . 92.4(4)
N3 Ru1 N2 C7 . -166.6(5)
N1 Ru1 N2 C7 . -142.9(6)
S1 Ru1 N2 C7 . 105.8(5)
Cl2 Ru1 N2 C7 . 17.0(5)
Cl1 Ru1 N2 C7 . -71.8(5)
N2 Ru1 N3 C12 . -8.7(4)
N1 Ru1 N3 C12 . -179.9(4)
S1 Ru1 N3 C12 . 85.2(4)
Cl2 Ru1 N3 C12 . 88(2)
Cl1 Ru1 N3 C12 . -95.5(4)
N2 Ru1 N3 C6 . -178.2(4)
N1 Ru1 N3 C6 . 10.6(4)
S1 Ru1 N3 C6 . -84.3(4)
Cl2 Ru1 N3 C6 . -81(2)
Cl1 Ru1 N3 C6 . 95.0(4)
N6 Ru2 N4 C15 . 166.4(6)
N5 Ru2 N4 C15 . 142.2(6)
S2 Ru2 N4 C15 . -104.1(5)
Cl4 Ru2 N4 C15 . -15.9(5)
Cl3 Ru2 N4 C15 . 72.4(5)
N6 Ru2 N4 C19 . 4.2(4)
N5 Ru2 N4 C19 . -20.0(8)
S2 Ru2 N4 C19 . 93.7(4)
Cl4 Ru2 N4 C19 . -178.1(4)
Cl3 Ru2 N4 C19 . -89.8(4)
N6 Ru2 N5 C21 . -163.7(6)
N4 Ru2 N5 C21 . -139.6(6)
S2 Ru2 N5 C21 . 107.1(5)
Cl4 Ru2 N5 C21 . 18.6(6)
Cl3 Ru2 N5 C21 . -69.3(5)
N6 Ru2 N5 C25 . -2.1(4)
N4 Ru2 N5 C25 . 22.0(8)
S2 Ru2 N5 C25 . -91.3(4)
Cl4 Ru2 N5 C25 . -179.8(4)
Cl3 Ru2 N5 C25 . 92.3(4)
N4 Ru2 N6 C20 . 7.4(4)
N5 Ru2 N6 C20 . 178.5(4)
S2 Ru2 N6 C20 . -86.0(4)
Cl4 Ru2 N6 C20 . -100(3)
Cl3 Ru2 N6 C20 . 94.3(4)
N4 Ru2 N6 C26 . 179.7(4)
N5 Ru2 N6 C26 . -9.1(4)
S2 Ru2 N6 C26 . 86.3(4)
Cl4 Ru2 N6 C26 . 73(3)
Cl3 Ru2 N6 C26 . -93.4(4)
C5 N1 C1 C2 . -0.2(8)
Ru1 N1 C1 C2 . -156.8(5)
N1 C1 C2 C3 . 1.3(9)
C1 C2 C3 C4 . -0.9(9)
C2 C3 C4 C5 . -0.6(8)
C1 N1 C5 C4 . -1.3(8)
Ru1 N1 C5 C4 . 158.0(4)
C1 N1 C5 C6 . -172.6(5)
Ru1 N1 C5 C6 . -13.3(6)
C3 C4 C5 N1 . 1.7(8)
C3 C4 C5 C6 . 172.2(5)
C12 N3 C6 C12 2_457 -6.4(9)
Ru1 N3 C6 C12 2_457 162.7(4)
C12 N3 C6 C5 . 170.9(5)
Ru1 N3 C6 C5 . -20.0(6)
N1 C5 C6 N3 . 21.5(7)
C4 C5 C6 N3 . -149.6(5)
N1 C5 C6 C12 2_457 -161.7(6)
C4 C5 C6 C12 2_457 27.3(9)
C11 N2 C7 C8 . -0.3(9)
Ru1 N2 C7 C8 . 163.2(5)
N2 C7 C8 C9 . -4.6(10)
C7 C8 C9 C10 . 4.9(10)
C8 C9 C10 C11 . -0.6(9)
C7 N2 C11 C10 . 4.8(8)
Ru1 N2 C11 C10 . -160.7(4)
C7 N2 C11 C12 . 177.4(5)
Ru1 N2 C11 C12 . 11.9(6)
C9 C10 C11 N2 . -4.4(9)
C9 C10 C11 C12 . -176.4(5)
C6 N3 C12 C6 2_457 6.4(9)
Ru1 N3 C12 C6 2_457 -162.5(4)
C6 N3 C12 C11 . -174.2(5)
Ru1 N3 C12 C11 . 16.9(6)
N2 C11 C12 N3 . -18.4(7)
C10 C11 C12 N3 . 154.0(5)
N2 C11 C12 C6 2_457 160.9(6)
C10 C11 C12 C6 2_457 -26.7(9)
C19 N4 C15 C16 . -0.1(9)
Ru2 N4 C15 C16 . -161.5(5)
N4 C15 C16 C17 . 3.9(10)
C15 C16 C17 C18 . -4.0(10)
C16 C17 C18 C19 . 0.7(9)
C15 N4 C19 C18 . -3.4(8)
Ru2 N4 C19 C18 . 160.5(4)
C15 N4 C19 C20 . -177.8(5)
Ru2 N4 C19 C20 . -13.9(6)
C17 C18 C19 N4 . 3.1(8)
C17 C18 C19 C20 . 176.9(5)
C26 N6 C20 C26 2_367 -6.1(9)
Ru2 N6 C20 C26 2_367 165.8(4)
C26 N6 C20 C19 . 171.7(5)
Ru2 N6 C20 C19 . -16.4(6)
N4 C19 C20 N6 . 19.5(7)
C18 C19 C20 N6 . -154.7(5)
N4 C19 C20 C26 2_367 -163.0(6)
C18 C19 C20 C26 2_367 22.8(9)
C25 N5 C21 C22 . -4.4(9)
Ru2 N5 C21 C22 . 156.3(5)
N5 C21 C22 C23 . 1.6(10)
C21 C22 C23 C24 . 0.5(9)
C22 C23 C24 C25 . 0.3(9)
C21 N5 C25 C24 . 5.1(8)
Ru2 N5 C25 C24 . -158.0(4)
C21 N5 C25 C26 . 174.9(5)
Ru2 N5 C25 C26 . 11.9(6)
C23 C24 C25 N5 . -3.1(9)
C23 C24 C25 C26 . -171.8(5)
C20 N6 C26 C20 2_367 6.0(9)
Ru2 N6 C26 C20 2_367 -165.9(4)
C20 N6 C26 C25 . -170.4(5)
Ru2 N6 C26 C25 . 17.7(6)
N5 C25 C26 N6 . -19.0(7)
C24 C25 C26 N6 . 150.4(5)
N5 C25 C26 C20 2_367 165.2(6)
C24 C25 C26 C20 2_367 -25.4(9)
